data_4084575
loop_
_publ_author_name
'Blaya, Mar\'ia'
'Bautista, Delia'
'Gil-Rubio, Juan'
'Vicente, Jos\'e'

_publ_section_title
;
 Synthesis of Au(I) Trifluoromethyl Complexes. Oxidation to Au(III) and
 Reductive Elimination of Halotrifluoromethanes
;
_journal_issue 22
_journal_name_full Organometallics
_journal_page_first 6358
_journal_paper_doi 10.1021/om500669j
_journal_volume 33
_journal_year 2014
_chemical_formula_sum 'C28 H36 Au Br2 F3 N2'
_chemical_formula_weight 814.37
_chemical_name_systematic
;
 ?
;
_space_group_crystal_system monoclinic
_space_group_IT_number 14
_space_group_name_Hall '-P 2yn'
_space_group_name_H-M_alt 'P 1 21/n 1'
_symmetry_space_group_name_Hall '-P 2yn'
_symmetry_space_group_name_H-M 'P 1 21/n 1'
_atom_sites_solution_hydrogens geom
_atom_sites_solution_primary direct
_audit_creation_method SHELXL-2013
_cell_angle_alpha 90
_cell_angle_beta 96.463(2)
_cell_angle_gamma 90
_cell_formula_units_Z 4
_cell_length_a 10.8061(5)
_cell_length_b 16.2385(8)
_cell_length_c 17.2159(9)
_cell_measurement_reflns_used 9582
_cell_measurement_temperature 100(2)
_cell_measurement_theta_max 30.59
_cell_measurement_theta_min 2.77
_cell_volume 3001.8(3)
_computing_cell_refinement 'SAINT V8.27B (Bruker AXS Inc., 2011)'
_computing_data_collection 'APEX2 2013.2 (Bruker AXS Inc.)'
_computing_data_reduction 'SAINT V8.27B (Bruker AXS Inc., 2011)'
_computing_molecular_graphics 'Bruker SHELXTL'
_computing_publication_material 'Bruker SHELXTL'
_computing_structure_refinement 'SHELXL-2013 (Sheldrick, 2013)'
_computing_structure_solution 'SHELXS-97 (Sheldrick, 2008)'
_diffrn_ambient_temperature 100(2)
_diffrn_detector_area_resol_mean 10.4167
_diffrn_measured_fraction_theta_full 1.000
_diffrn_measured_fraction_theta_max 0.999
_diffrn_measurement_device_type 'Bruker D8 QUEST'
_diffrn_measurement_method \w-scans
_diffrn_radiation_type MoK\a
_diffrn_radiation_wavelength 0.71073
_diffrn_reflns_av_R_equivalents 0.0597
_diffrn_reflns_av_unetI/netI 0.0300
_diffrn_reflns_Laue_measured_fraction_full 1.000
_diffrn_reflns_Laue_measured_fraction_max 0.999
_diffrn_reflns_limit_h_max 15
_diffrn_reflns_limit_h_min -15
_diffrn_reflns_limit_k_max 23
_diffrn_reflns_limit_k_min -23
_diffrn_reflns_limit_l_max 24
_diffrn_reflns_limit_l_min -24
_diffrn_reflns_number 96763
_diffrn_reflns_point_group_measured_fraction_full 1.000
_diffrn_reflns_point_group_measured_fraction_max 0.999
_diffrn_reflns_theta_full 29.000
_diffrn_reflns_theta_max 30.606
_diffrn_reflns_theta_min 2.123
_diffrn_source 'high brilliance microfocus sealed tube '
_exptl_absorpt_coefficient_mu 7.601
_exptl_absorpt_correction_T_max 0.9281
_exptl_absorpt_correction_T_min 0.3844
_exptl_absorpt_correction_type multi-scan
_exptl_absorpt_process_details sadabs
_exptl_crystal_colour yellow
_exptl_crystal_density_diffrn 1.802
_exptl_crystal_description lath
_exptl_crystal_F_000 1576
_exptl_crystal_size_max 0.260
_exptl_crystal_size_mid 0.190
_exptl_crystal_size_min 0.060
_refine_diff_density_max 1.495
_refine_diff_density_min -1.131
_refine_diff_density_rms 0.134
_refine_ls_extinction_method none
_refine_ls_goodness_of_fit_ref 1.042
_refine_ls_hydrogen_treatment constr
_refine_ls_matrix_type full
_refine_ls_number_parameters 331
_refine_ls_number_reflns 9231
_refine_ls_number_restraints 9
_refine_ls_restrained_S_all 1.044
_refine_ls_R_factor_all 0.0346
_refine_ls_R_factor_gt 0.0247
_refine_ls_shift/su_max 0.003
_refine_ls_shift/su_mean 0.000
_refine_ls_structure_factor_coef Fsqd
_refine_ls_weighting_details 'w=1/[\s^2^(Fo^2^)+(0.0214P)^2^+3.8786P] where P=(Fo^2^+2Fc^2^)/3'
_refine_ls_weighting_scheme calc
_refine_ls_wR_factor_gt 0.0512
_refine_ls_wR_factor_ref 0.0540
_reflns_Friedel_coverage 0.000
_reflns_number_gt 7882
_reflns_number_total 9231
_reflns_threshold_expression 'I > 2\s(I)'
_cod_data_source_file om500669j_si_002.cif
_cod_data_source_block mbm358_7_0msp
_cod_depositor_comments 'Adding full bibliography for 4084565--4084575.cif.'
_cod_database_code 4084575
_shelx_space_group_comment
;
The symmetry employed for this shelxl refinement is uniquely defined
by the following loop, which should always be used as a source of
symmetry information in preference to the above space-group names.
They are only intended as comments.
;
_shelx_estimated_absorpt_t_min 0.243
_shelx_estimated_absorpt_t_max 0.658
_shelxl_version_number 2013-4

loop_
_space_group_symop_operation_xyz
'x, y, z'
'-x+1/2, y+1/2, -z+1/2'
'-x, -y, -z'
'x-1/2, -y-1/2, z-1/2'

loop_
_atom_site_label
_atom_site_type_symbol
_atom_site_fract_x
_atom_site_fract_y
_atom_site_fract_z
_atom_site_U_iso_or_equiv
_atom_site_adp_type
_atom_site_occupancy
_atom_site_site_symmetry_order
_atom_site_calc_flag
_atom_site_refinement_flags_posn
_atom_site_refinement_flags_adp
_atom_site_refinement_flags_occupancy
_atom_site_disorder_assembly
_atom_site_disorder_group
Au1 Au 0.41076(2) 0.80604(2) 0.19845(2) 0.01185(3) Uani 1 1 d . . . . .
Br1 Br 0.62836(2) 0.83430(2) 0.19137(2) 0.02022(6) Uani 1 1 d . . . . .
Br2 Br 0.18997(2) 0.78123(2) 0.19718(2) 0.02354(6) Uani 1 1 d . . . . .
C1 C 0.4261(2) 0.69910(15) 0.13040(15) 0.0152(5) Uani 1 1 d D . . . .
F1 F 0.5430(3) 0.6700(2) 0.1318(3) 0.0230(10) Uiso 0.553(11) 1 d D . P A 1
F2 F 0.3916(5) 0.7197(2) 0.0540(2) 0.0296(10) Uiso 0.553(11) 1 d D . P A 1
F3 F 0.3587(4) 0.6373(2) 0.1506(3) 0.0267(10) Uiso 0.553(11) 1 d D . P A 1
F1' F 0.5276(5) 0.6543(3) 0.1581(4) 0.0346(14) Uiso 0.447(11) 1 d D . P A 2
F2' F 0.4331(7) 0.7177(3) 0.0577(3) 0.0288(13) Uiso 0.447(11) 1 d D . P A 2
F3' F 0.3279(5) 0.6464(3) 0.1301(3) 0.0183(11) Uiso 0.447(11) 1 d D . P A 2
C2 C 0.3923(2) 0.91095(15) 0.26476(14) 0.0117(4) Uani 1 1 d . . . . .
N1 N 0.39997(19) 0.99044(13) 0.24219(12) 0.0134(4) Uani 1 1 d . . . . .
N2 N 0.36044(19) 0.91416(13) 0.33833(12) 0.0140(4) Uani 1 1 d . . . . .
C3 C 0.3471(3) 0.99543(16) 0.36062(16) 0.0196(5) Uani 1 1 d . . . . .
H3 H 0.3254 1.0140 0.4096 0.023 Uiso 1 1 calc R U . . .
C4 C 0.3703(2) 1.04295(16) 0.30043(16) 0.0180(5) Uani 1 1 d . . . . .
H4 H 0.3670 1.1014 0.2982 0.022 Uiso 1 1 calc R U . . .
C5 C 0.3490(3) 0.84877(15) 0.39481(15) 0.0172(5) Uani 1 1 d . . . . .
C6 C 0.4588(3) 0.81303(16) 0.43069(15) 0.0200(5) Uani 1 1 d . . . . .
C7 C 0.4474(3) 0.76256(18) 0.49510(17) 0.0276(6) Uani 1 1 d . . . . .
H7 H 0.5198 0.7374 0.5213 0.033 Uiso 1 1 calc R U . . .
C8 C 0.3336(3) 0.74851(19) 0.52148(18) 0.0322(7) Uani 1 1 d . . . . .
H8 H 0.3286 0.7151 0.5663 0.039 Uiso 1 1 calc R U . . .
C9 C 0.2267(3) 0.78262(18) 0.48326(18) 0.0275(7) Uani 1 1 d . . . . .
H9 H 0.1486 0.7707 0.5011 0.033 Uiso 1 1 calc R U . . .
C10 C 0.2312(3) 0.83453(17) 0.41868(16) 0.0209(5) Uani 1 1 d . . . . .
C11 C 0.1127(3) 0.87355(19) 0.37953(18) 0.0253(6) Uani 1 1 d . . . . .
H11 H 0.1320 0.9004 0.3300 0.030 Uiso 1 1 calc R U . . .
C12 C 0.0637(3) 0.9399(2) 0.4322(2) 0.0332(7) Uani 1 1 d . . . . .
H12A H -0.0117 0.9649 0.4052 0.050 Uiso 1 1 calc R U . . .
H12B H 0.1275 0.9824 0.4439 0.050 Uiso 1 1 calc R U . . .
H12C H 0.0442 0.9146 0.4811 0.050 Uiso 1 1 calc R U . . .
C13 C 0.0110(3) 0.8088(2) 0.3590(2) 0.0357(8) Uani 1 1 d . . . . .
H13A H 0.0446 0.7637 0.3298 0.054 Uiso 1 1 calc R U . . .
H13B H -0.0595 0.8341 0.3269 0.054 Uiso 1 1 calc R U . . .
H13C H -0.0170 0.7871 0.4072 0.054 Uiso 1 1 calc R U . . .
C14 C 0.5853(3) 0.83043(17) 0.40540(16) 0.0203(5) Uani 1 1 d . . . . .
H14 H 0.5716 0.8538 0.3514 0.024 Uiso 1 1 calc R U . . .
C15 C 0.6563(3) 0.8950(2) 0.4573(2) 0.0391(8) Uani 1 1 d . . . . .
H15A H 0.6067 0.9455 0.4570 0.059 Uiso 1 1 calc R U . . .
H15B H 0.7358 0.9070 0.4373 0.059 Uiso 1 1 calc R U . . .
H15C H 0.6720 0.8739 0.5108 0.059 Uiso 1 1 calc R U . . .
C16 C 0.6634(3) 0.7526(2) 0.4012(2) 0.0321(7) Uani 1 1 d . . . . .
H16A H 0.6829 0.7297 0.4538 0.048 Uiso 1 1 calc R U . . .
H16B H 0.7409 0.7661 0.3795 0.048 Uiso 1 1 calc R U . . .
H16C H 0.6165 0.7120 0.3676 0.048 Uiso 1 1 calc R U . . .
C17 C 0.4324(2) 1.02260(15) 0.16839(15) 0.0156(5) Uani 1 1 d . . . . .
C18 C 0.3382(2) 1.02818(16) 0.10619(15) 0.0175(5) Uani 1 1 d . . . . .
C19 C 0.3691(3) 1.06662(17) 0.03839(16) 0.0232(6) Uani 1 1 d . . . . .
H19 H 0.3078 1.0715 -0.0055 0.028 Uiso 1 1 calc R U . . .
C20 C 0.4864(3) 1.09758(17) 0.03402(17) 0.0254(6) Uani 1 1 d . . . . .
H20 H 0.5053 1.1234 -0.0127 0.031 Uiso 1 1 calc R U . . .
C21 C 0.5774(3) 1.09143(17) 0.09713(17) 0.0233(6) Uani 1 1 d . . . . .
H21 H 0.6581 1.1130 0.0930 0.028 Uiso 1 1 calc R U . . .
C22 C 0.5525(2) 1.05401(16) 0.16660(16) 0.0180(5) Uani 1 1 d . . . . .
C23 C 0.6516(3) 1.05213(18) 0.23676(18) 0.0233(6) Uani 1 1 d . . . . .
H23 H 0.6279 1.0084 0.2732 0.028 Uiso 1 1 calc R U . . .
C24 C 0.7827(3) 1.0310(2) 0.2142(2) 0.0338(7) Uani 1 1 d . . . . .
H24A H 0.7779 0.9811 0.1820 0.051 Uiso 1 1 calc R U . . .
H24B H 0.8398 1.0217 0.2618 0.051 Uiso 1 1 calc R U . . .
H24C H 0.8132 1.0768 0.1846 0.051 Uiso 1 1 calc R U . . .
C25 C 0.6559(3) 1.1346(2) 0.2808(2) 0.0338(7) Uani 1 1 d . . . . .
H25A H 0.6835 1.1782 0.2473 0.051 Uiso 1 1 calc R U . . .
H25B H 0.7143 1.1304 0.3284 0.051 Uiso 1 1 calc R U . . .
H25C H 0.5727 1.1478 0.2946 0.051 Uiso 1 1 calc R U . . .
C26 C 0.2065(3) 0.99908(18) 0.11269(17) 0.0230(6) Uani 1 1 d . . . . .
H26 H 0.2097 0.9616 0.1590 0.028 Uiso 1 1 calc R U . . .
C27 C 0.1531(3) 0.9495(2) 0.0407(2) 0.0378(8) Uani 1 1 d . . . . .
H27A H 0.1447 0.9854 -0.0053 0.057 Uiso 1 1 calc R U . . .
H27B H 0.0711 0.9278 0.0492 0.057 Uiso 1 1 calc R U . . .
H27C H 0.2092 0.9038 0.0323 0.057 Uiso 1 1 calc R U . . .
C28 C 0.1229(3) 1.0723(2) 0.1282(2) 0.0352(8) Uani 1 1 d . . . . .
H28A H 0.1602 1.1026 0.1742 0.053 Uiso 1 1 calc R U . . .
H28B H 0.0405 1.0520 0.1376 0.053 Uiso 1 1 calc R U . . .
H28C H 0.1147 1.1089 0.0827 0.053 Uiso 1 1 calc R U . . .

loop_
_atom_site_aniso_label
_atom_site_aniso_U_11
_atom_site_aniso_U_22
_atom_site_aniso_U_33
_atom_site_aniso_U_23
_atom_site_aniso_U_13
_atom_site_aniso_U_12
Au1 0.01437(5) 0.01145(5) 0.01000(4) -0.00156(3) 0.00257(3) -0.00016(3)
Br1 0.01601(12) 0.02231(13) 0.02338(13) -0.00333(11) 0.00673(10) -0.00010(10)
Br2 0.01660(12) 0.01980(13) 0.03449(16) -0.00554(11) 0.00400(11) -0.00364(10)
C1 0.0129(11) 0.0154(12) 0.0180(12) -0.0009(10) 0.0050(9) -0.0001(9)
C2 0.0093(10) 0.0128(11) 0.0131(11) -0.0023(9) 0.0009(8) -0.0008(8)
N1 0.0148(10) 0.0129(10) 0.0127(10) -0.0014(8) 0.0024(8) -0.0001(8)
N2 0.0174(10) 0.0121(10) 0.0135(10) -0.0002(8) 0.0059(8) 0.0003(8)
C3 0.0273(14) 0.0155(12) 0.0171(12) -0.0048(10) 0.0078(11) 0.0017(10)
C4 0.0219(13) 0.0130(12) 0.0198(13) -0.0032(10) 0.0057(10) 0.0007(10)
C5 0.0269(14) 0.0123(12) 0.0136(12) -0.0013(9) 0.0079(10) -0.0004(10)
C6 0.0307(15) 0.0171(13) 0.0126(12) -0.0033(10) 0.0043(11) 0.0040(11)
C7 0.0425(18) 0.0231(15) 0.0177(14) 0.0030(11) 0.0059(13) 0.0091(13)
C8 0.054(2) 0.0242(15) 0.0215(15) 0.0056(12) 0.0155(14) 0.0074(14)
C9 0.0379(17) 0.0215(14) 0.0270(15) 0.0008(12) 0.0207(13) -0.0006(12)
C10 0.0271(14) 0.0164(12) 0.0214(13) -0.0023(10) 0.0121(11) 0.0013(11)
C11 0.0221(14) 0.0281(15) 0.0282(15) 0.0014(12) 0.0137(12) 0.0010(11)
C12 0.0350(17) 0.0276(16) 0.0406(19) 0.0014(14) 0.0205(15) 0.0083(13)
C13 0.0281(16) 0.0388(19) 0.043(2) 0.0017(15) 0.0149(15) -0.0067(14)
C14 0.0235(13) 0.0213(13) 0.0148(12) -0.0021(10) -0.0040(10) 0.0017(11)
C15 0.0379(19) 0.0337(18) 0.042(2) -0.0148(15) -0.0106(16) 0.0020(15)
C16 0.0295(16) 0.0279(16) 0.0399(19) -0.0023(14) 0.0085(14) 0.0087(13)
C17 0.0197(12) 0.0128(11) 0.0152(12) 0.0016(9) 0.0060(10) 0.0009(9)
C18 0.0200(12) 0.0145(12) 0.0181(12) 0.0000(10) 0.0029(10) 0.0025(10)
C19 0.0328(15) 0.0207(14) 0.0159(13) 0.0012(10) 0.0021(11) 0.0034(11)
C20 0.0398(17) 0.0189(14) 0.0196(14) 0.0023(11) 0.0124(12) 0.0002(12)
C21 0.0290(15) 0.0168(13) 0.0260(14) 0.0012(11) 0.0112(12) -0.0055(11)
C22 0.0184(12) 0.0150(12) 0.0212(13) -0.0008(10) 0.0049(10) -0.0026(10)
C23 0.0177(13) 0.0247(14) 0.0271(15) 0.0003(12) 0.0002(11) -0.0072(11)
C24 0.0214(14) 0.0333(17) 0.046(2) 0.0041(15) 0.0026(14) -0.0098(13)
C25 0.0279(16) 0.0367(18) 0.0359(18) -0.0080(14) -0.0003(14) -0.0110(14)
C26 0.0204(13) 0.0265(15) 0.0213(14) 0.0036(11) -0.0016(11) -0.0016(11)
C27 0.0270(16) 0.047(2) 0.0372(19) -0.0020(16) -0.0070(14) -0.0097(15)
C28 0.0250(15) 0.0392(19) 0.042(2) 0.0049(15) 0.0084(14) 0.0074(14)

loop_
_atom_type_symbol
_atom_type_description
_atom_type_scat_dispersion_real
_atom_type_scat_dispersion_imag
_atom_type_scat_source
C C 0.0033 0.0016 'International Tables Vol C Tables 4.2.6.8 and 6.1.1.4'
H H 0.0000 0.0000 'International Tables Vol C Tables 4.2.6.8 and 6.1.1.4'
N N 0.0061 0.0033 'International Tables Vol C Tables 4.2.6.8 and 6.1.1.4'
Au Au -2.0133 8.8022 'International Tables Vol C Tables 4.2.6.8 and 6.1.1.4'
F F 0.0171 0.0103 'International Tables Vol C Tables 4.2.6.8 and 6.1.1.4'
Br Br -0.2901 2.4595 'International Tables Vol C Tables 4.2.6.8 and 6.1.1.4'

loop_
_geom_angle_atom_site_label_1
_geom_angle_atom_site_label_2
_geom_angle_atom_site_label_3
_geom_angle
C2 Au1 C1 178.99(9)
C2 Au1 Br1 91.51(6)
C1 Au1 Br1 89.45(7)
C2 Au1 Br2 89.19(6)
C1 Au1 Br2 89.83(7)
Br1 Au1 Br2 176.332(11)
F3 C1 F1 106.0(3)
F2' C1 F1' 109.4(4)
F2' C1 F3' 105.8(3)
F1' C1 F3' 105.2(3)
F3 C1 F2 110.0(3)
F1 C1 F2 104.8(3)
F2' C1 Au1 111.1(3)
F3 C1 Au1 113.7(2)
F1 C1 Au1 114.3(2)
F1' C1 Au1 110.9(3)
F3' C1 Au1 114.1(2)
F2 C1 Au1 107.6(2)
N2 C2 N1 105.2(2)
N2 C2 Au1 126.78(18)
N1 C2 Au1 127.82(17)
C2 N1 C4 110.7(2)
C2 N1 C17 128.5(2)
C4 N1 C17 120.8(2)
C2 N2 C3 110.0(2)
C2 N2 C5 130.5(2)
C3 N2 C5 119.4(2)
C4 C3 N2 107.5(2)
C3 C4 N1 106.6(2)
C10 C5 C6 123.7(2)
C10 C5 N2 117.7(2)
C6 C5 N2 117.8(2)
C7 C6 C5 116.6(3)
C7 C6 C14 120.2(3)
C5 C6 C14 123.1(2)
C8 C7 C6 121.4(3)
C7 C8 C9 120.5(3)
C8 C9 C10 121.3(3)
C5 C10 C9 116.5(3)
C5 C10 C11 123.4(2)
C9 C10 C11 120.1(3)
C10 C11 C13 111.3(3)
C10 C11 C12 111.1(3)
C13 C11 C12 109.3(2)
C6 C14 C16 112.5(2)
C6 C14 C15 111.8(2)
C16 C14 C15 110.6(3)
C18 C17 C22 124.0(2)
C18 C17 N1 117.9(2)
C22 C17 N1 117.8(2)
C17 C18 C19 116.6(2)
C17 C18 C26 122.2(2)
C19 C18 C26 121.0(2)
C20 C19 C18 121.2(3)
C19 C20 C21 120.6(3)
C20 C21 C22 121.1(3)
C21 C22 C17 116.6(3)
C21 C22 C23 120.2(2)
C17 C22 C23 123.2(2)
C22 C23 C25 110.7(2)
C22 C23 C24 112.8(3)
C25 C23 C24 109.8(2)
C18 C26 C28 110.3(2)
C18 C26 C27 112.0(2)
C28 C26 C27 111.8(3)

loop_
_geom_bond_atom_site_label_1
_geom_bond_atom_site_label_2
_geom_bond_distance
Au1 C2 2.073(2)
Au1 C1 2.112(3)
Au1 Br1 2.4123(3)
Au1 Br2 2.4172(3)
C1 F2' 1.299(5)
C1 F3 1.310(4)
C1 F1 1.346(4)
C1 F1' 1.358(5)
C1 F3' 1.363(5)
C1 F2 1.368(5)
C2 N2 1.350(3)
C2 N1 1.353(3)
N1 C4 1.381(3)
N1 C17 1.453(3)
N2 C3 1.387(3)
N2 C5 1.454(3)
C3 C4 1.338(4)
C5 C10 1.400(4)
C5 C6 1.400(4)
C6 C7 1.395(4)
C6 C14 1.508(4)
C7 C8 1.378(5)
C8 C9 1.379(5)
C9 C10 1.400(4)
C10 C11 1.517(4)
C11 C13 1.533(4)
C11 C12 1.541(4)
C14 C16 1.526(4)
C14 C15 1.527(4)
C17 C18 1.395(4)
C17 C22 1.398(4)
C18 C19 1.397(4)
C18 C26 1.515(4)
C19 C20 1.374(4)
C20 C21 1.384(4)
C21 C22 1.395(4)
C22 C23 1.522(4)
C23 C25 1.537(4)
C23 C24 1.548(4)
C26 C28 1.535(4)
C26 C27 1.535(4)
